data_7009550
loop_
_publ_author_name
'Kawata, Satoshi'
'Kumagai, Hitoshi'
'Adachi, Keiichi'
'Kitagawa, Susumu'

_publ_contact_author
;
Satoshi Kawata
 Department of Chemistry
Shizuoka University
836 Oya, Shizuoka 422-8529, Japan
;
_publ_section_title
;
 Novel layered structures constructed from metal(II)--chloranilate
 monomer compounds
;
_journal_issue 14
_journal_name_full 'Journal of the Chemical Society, Dalton Transactions'
_journal_page_first 2409
_journal_paper_doi 10.1039/b001822h
_journal_year 2000
_chemical_formula_moiety 'C22 H16 Cl4 Cu N2 O12 '
_chemical_formula_sum 'C22 H16 Cl4 Cu N2 O12'
_chemical_formula_weight 705.73
_space_group_IT_number 14
_symmetry_cell_setting monoclinic
_symmetry_Int_Tables_number 14
_symmetry_space_group_name_Hall '-P 2yn'
_symmetry_space_group_name_H-M 'P 1 21/n 1'
_atom_sites_solution_primary 'direct methods'
_atom_sites_solution_secondary 'Fourier difference'
_audit_creation_date 'Tue Feb 29 13:17:41 2000'
_audit_creation_method 'from TEXRAY.INF file'
_cell_angle_alpha 90
_cell_angle_beta 90.53(2)
_cell_angle_gamma 90
_cell_formula_units_Z 2
_cell_length_a 13.720(4)
_cell_length_b 9.562(5)
_cell_length_c 9.656(2)
_cell_measurement_reflns_used 16
_cell_measurement_temperature 296.2
_cell_measurement_theta_max 17.5
_cell_measurement_theta_min 1.5
_cell_volume 1266.7(8)
_computing_cell_refinement 'MSC/AFC Diffractometer Control'
_computing_data_collection 'MSC/AFC Diffractometer Control'
_computing_data_reduction teXsan
_computing_publication_material teXsan
_computing_structure_refinement teXsan
_computing_structure_solution SIR88
_diffrn_ambient_temperature 296.2
_diffrn_measurement_device 'Mac science/MAX3X'
_diffrn_measurement_method theta/2theta
_diffrn_orient_matrix_UB_11 0.068433
_diffrn_orient_matrix_UB_12 0.024389
_diffrn_orient_matrix_UB_13 -0.025213
_diffrn_orient_matrix_UB_21 -0.022296
_diffrn_orient_matrix_UB_22 0.024245
_diffrn_orient_matrix_UB_23 -0.095920
_diffrn_orient_matrix_UB_31 -0.011506
_diffrn_orient_matrix_UB_32 0.098759
_diffrn_orient_matrix_UB_33 0.029816
_diffrn_radiation_detector 'scintillation counter'
_diffrn_radiation_monochromator graphite
_diffrn_radiation_source 'MXC3 sealed tube'
_diffrn_radiation_type 'Mo K\a'
_diffrn_radiation_wavelength 0.71069
_diffrn_reflns_av_R_equivalents 0.024
_diffrn_reflns_av_sigmaI/netI 0.071
_diffrn_reflns_limit_h_max 17
_diffrn_reflns_limit_h_min -17
_diffrn_reflns_limit_k_max 12
_diffrn_reflns_limit_k_min 0
_diffrn_reflns_limit_l_max 12
_diffrn_reflns_limit_l_min -6
_diffrn_reflns_number 3366
_diffrn_reflns_reduction_process 'Lp corrections applied'
_diffrn_reflns_theta_max 27.5
_diffrn_reflns_theta_min 1.5
_diffrn_standards_decay_% 0.00
_diffrn_standards_interval_count 100
_diffrn_standards_number 3
_exptl_absorpt_coefficient_mu 1.354
_exptl_absorpt_correction_T_max 1.000
_exptl_absorpt_correction_T_min 0.969
_exptl_absorpt_correction_type 'psi scans(North,Phillips & Mathews,1968)'
_exptl_crystal_colour broun
_exptl_crystal_density_diffrn 1.850
_exptl_crystal_density_meas ?
_exptl_crystal_description plate
_exptl_crystal_F_000 710.00
_exptl_crystal_size_max 0.300
_exptl_crystal_size_mid 0.300
_exptl_crystal_size_min 0.050
_refine_diff_density_max 0.76
_refine_diff_density_min -0.81
_refine_ls_extinction_method none
_refine_ls_goodness_of_fit_obs 1.664
_refine_ls_hydrogen_treatment noref
_refine_ls_matrix_type full
_refine_ls_number_constraints 0
_refine_ls_number_parameters 187
_refine_ls_number_reflns 1912
_refine_ls_number_restraints 0
_refine_ls_R_factor_obs 0.0520
_refine_ls_shift/esd_max 0.0000
_refine_ls_shift/esd_mean 0.0000
_refine_ls_structure_factor_coef F
_refine_ls_weighting_details 'w = 1/[\s^2^(Fo) + 0.00022|Fo|^2^]'
_refine_ls_weighting_scheme calc
_refine_ls_wR_factor_obs 0.0529
_reflns_number_observed 1912
_reflns_number_total 3087
_reflns_observed_criterion >1.8sigma(I)
_cod_data_source_file b001822h.txt
_cod_data_source_block {(3pyOH2)2[Cu(CA)2(H2O)2]}n
_cod_depositor_comments
;
The following automatic conversions were performed:

'_refine_ls_weighting_scheme' value 'w = 1/[\s^2^(Fo) +
0.00022|Fo|^2^]' was changed to 'calc'. New tag
'_refine_ls_weighting_details' was created. The value of the new tag
was set to 'w = 1/[\s^2^(Fo) + 0.00022|Fo|^2^]'.

Automatic conversion script
Id: cif_fix_values 3143 2015-03-26 13:38:13Z robertas 
;
_cod_original_cell_volume 1266.9(6)
_cod_original_sg_symbol_H-M 'P 21/n       '
_cod_original_formula_sum 'C22 H16 Cl4 Cu N2 O12 '
_cod_database_code 7009550

loop_
_symmetry_equiv_pos_as_xyz
x,y,z
1/2-x,1/2+y,1/2-z
-x,-y,-z
1/2+x,1/2-y,1/2+z

loop_
_atom_site_aniso_label
_atom_site_aniso_U_11
_atom_site_aniso_U_22
_atom_site_aniso_U_33
_atom_site_aniso_U_12
_atom_site_aniso_U_13
_atom_site_aniso_U_23
Cu 0.0470(6) 0.0171(4) 0.0191(4) 0.0099(4) -0.0013(4) -0.0020(4)
Cl(1) 0.067(1) 0.0327(7) 0.0180(6) 0.0071(7) -0.0034(6) 0.0024(5)
Cl(2) 0.083(1) 0.0279(6) 0.0193(6) 0.0124(7) 0.0073(6) 0.0012(5)
O(1) 0.050(2) 0.020(2) 0.022(2) 0.009(2) 0.001(2) 0.000(1)
O(2) 0.056(3) 0.022(2) 0.021(2) 0.009(2) -0.001(2) -0.004(1)
O(3) 0.050(3) 0.034(2) 0.047(2) 0.005(2) 0.008(2) -0.005(2)
O(4) 0.066(3) 0.024(2) 0.032(2) 0.013(2) 0.001(2) 0.006(2)
O(5) 0.055(3) 0.021(2) 0.030(2) 0.011(2) 0.004(2) -0.005(1)
O(6) 0.086(3) 0.026(2) 0.037(2) -0.007(2) 0.017(2) -0.004(2)
N 0.049(3) 0.059(3) 0.032(3) 0.013(3) -0.005(2) -0.015(2)
C(1) 0.030(3) 0.022(2) 0.021(2) 0.001(2) -0.002(2) 0.002(2)
C(2) 0.028(3) 0.021(2) 0.021(2) 0.002(2) -0.001(2) -0.003(2)
C(3) 0.036(3) 0.022(2) 0.016(2) 0.001(2) -0.002(2) 0.002(2)
C(4) 0.032(3) 0.021(2) 0.026(2) -0.001(2) -0.002(2) 0.003(2)
C(5) 0.030(3) 0.017(2) 0.029(2) -0.001(2) 0.000(2) -0.003(2)
C(6) 0.040(3) 0.019(2) 0.018(2) 0.001(2) 0.001(2) 0.000(2)
C(7) 0.049(4) 0.043(3) 0.030(3) 0.011(3) 0.001(2) 0.000(3)
C(8) 0.039(3) 0.028(3) 0.027(3) 0.005(2) 0.002(2) 0.001(2)
C(9) 0.041(3) 0.029(3) 0.029(3) 0.001(2) 0.000(2) -0.001(2)
C(10) 0.053(4) 0.028(3) 0.059(4) -0.003(3) 0.002(3) -0.003(3)
C(11) 0.050(4) 0.050(4) 0.067(4) 0.000(4) -0.004(3) -0.028(4)

loop_
_atom_site_label
_atom_site_fract_x
_atom_site_fract_y
_atom_site_fract_z
_atom_site_U_iso_or_equiv
_atom_site_thermal_displace_type
_atom_site_calc_flag
_atom_site_calc_attached_atom
_atom_site_occupancy
_atom_site_refinement_flags
Cu -0.5000 -0.5000 -0.5000 0.0277(2) Uani d . 0.50 S
Cl(1) -0.4067(1) -0.8981(1) -0.2018(1) 0.0392(4) Uani d . 1.00 .
Cl(2) -0.3976(1) -0.8358(1) -0.8557(1) 0.0432(4) Uani d . 1.00 .
O(1) -0.4586(3) -0.6275(3) -0.6451(3) 0.0310(9) Uani d . 1.00 .
O(2) -0.4603(3) -0.6501(3) -0.3759(3) 0.0330(10) Uani d . 1.00 .
O(3) -0.3345(3) -0.3955(4) -0.4666(4) 0.044(1) Uani d . 1.00 .
O(4) -0.3482(3) -1.1122(3) -0.4099(4) 0.041(1) Uani d . 1.00 .
O(5) -0.3388(3) -1.0863(3) -0.6831(3) 0.036(1) Uani d . 1.00 .
O(6) -0.2973(3) -0.1159(4) 0.0563(4) 0.050(1) Uani d . 1.00 .
N -0.3511(4) -0.3953(6) -0.1714(5) 0.047(2) Uani d . 1.00 .
C(1) -0.4311(4) -0.7451(5) -0.5974(4) 0.024(1) Uani d . 1.00 .
C(2) -0.4328(3) -0.7590(5) -0.4409(4) 0.023(1) Uani d . 1.00 .
C(3) -0.4059(4) -0.8837(5) -0.3804(4) 0.025(1) Uani d . 1.00 .
C(4) -0.3742(3) -0.9994(5) -0.4586(5) 0.026(1) Uani d . 1.00 .
C(5) -0.3710(3) -0.9839(5) -0.6184(5) 0.026(1) Uani d . 1.00 .
C(6) -0.4001(4) -0.8560(5) -0.6768(5) 0.026(1) Uani d . 1.00 .
C(7) -0.3262(4) -0.2697(6) -0.1253(5) 0.041(2) Uani d . 1.00 .
C(8) -0.3266(4) -0.2436(5) 0.0154(5) 0.032(1) Uani d . 1.00 .
C(9) -0.3558(4) -0.3466(5) 0.1051(5) 0.033(1) Uani d . 1.00 .
C(10) -0.3809(4) -0.4763(6) 0.0535(6) 0.047(2) Uani d . 1.00 .
C(11) -0.3772(4) -0.4988(7) -0.0879(7) 0.056(2) Uani d . 1.00 .
H(1) -0.2768 -0.4542 -0.5020 0.0576 Uiso calc . 1.00 .
H(2) -0.3422 -0.3277 -0.4906 0.0576 Uiso calc . 1.00 .
H(3) -0.3646 -0.4315 -0.2656 0.0576 Uiso calc . 1.00 .
H(4) -0.3055 -0.1952 -0.1917 0.0497 Uiso calc . 1.00 .
H(5) -0.2953 -0.0948 0.1553 0.0555 Uiso calc . 1.00 .
H(6) -0.3578 -0.3380 0.2083 0.0576 Uiso calc . 1.00 .
H(7) -0.4001 -0.5325 0.1258 0.0576 Uiso calc . 1.00 .
H(8) -0.3998 -0.5834 -0.1097 0.0576 Uiso calc . 1.00 .

loop_
_atom_type_symbol
_atom_type_oxidation_number
_atom_type_number_in_cell
_atom_type_scat_dispersion_real
_atom_type_scat_dispersion_imag
_atom_type_scat_source
Cu 0 2 0.320 1.265
;International Tables for Crystallography
(1992, Vol. C, Tables 4.2.6.8 and 6.1.1.1)
;
C 0 44 0.003 0.002
;International Tables for Crystallography
(1992, Vol. C, Tables 4.2.6.8 and 6.1.1.1)
;
N 0 4 0.006 0.003
;International Tables for Crystallography
(1992, Vol. C, Tables 4.2.6.8 and 6.1.1.1)
;
O 0 24 0.011 0.006
;International Tables for Crystallography
(1992, Vol. C, Tables 4.2.6.8 and 6.1.1.1)
;
H 0 32 0.000 0.000
;International Tables for Crystallography
(1992, Vol. C, Table 6.1.1.2)
;
Cl 0 8 0.148 0.159
;International Tables for Crystallography
(1992, Vol. C, Tables 4.2.6.8 and 6.1.1.1)
;

loop_
_geom_angle_atom_site_label_1
_geom_angle_atom_site_label_2
_geom_angle_atom_site_label_3
_geom_angle
_geom_angle_site_symmetry_1
_geom_angle_site_symmetry_2
_geom_angle_site_symmetry_3
_geom_angle_publ_flag
O(1) Cu O(1) 180.0 1_555 1_555 3_444 yes
O(1) Cu O(2) 84.2(1) 1_555 1_555 1_555 yes
O(1) Cu O(2) 95.8(1) 1_555 1_555 3_444 yes
O(1) Cu O(3) 94.2(1) 1_555 1_555 1_555 yes
O(1) Cu O(3) 85.8(1) 1_555 1_555 3_444 yes
O(1) Cu C(1) 25.8(1) 1_555 1_555 1_555 yes
O(1) Cu C(1) 154.2(1) 1_555 1_555 3_444 yes
O(1) Cu C(2) 58.4(1) 1_555 1_555 1_555 yes
O(1) Cu C(2) 121.6(1) 1_555 1_555 3_444 yes
O(1) Cu H(2) 99.6(1) 1_555 1_555 1_555 no
O(1) Cu H(2) 80.4(1) 1_555 1_555 3_444 no
O(1) Cu H(3) 120.0(1) 1_555 1_555 1_555 no
O(1) Cu H(3) 60.0(1) 1_555 1_555 3_444 no
O(1) Cu O(2) 95.8(1) 3_444 1_555 1_555 yes
O(1) Cu O(2) 84.2(1) 3_444 1_555 3_444 yes
O(1) Cu O(3) 85.8(1) 3_444 1_555 1_555 yes
O(1) Cu O(3) 94.2(1) 3_444 1_555 3_444 yes
O(1) Cu C(1) 154.2(1) 3_444 1_555 1_555 yes
O(1) Cu C(1) 25.8(1) 3_444 1_555 3_444 yes
O(1) Cu C(2) 121.6(1) 3_444 1_555 1_555 yes
O(1) Cu C(2) 58.4(1) 3_444 1_555 3_444 yes
O(1) Cu H(2) 80.4(1) 3_444 1_555 1_555 no
O(1) Cu H(2) 99.6(1) 3_444 1_555 3_444 no
O(1) Cu H(3) 60.0(1) 3_444 1_555 1_555 no
O(1) Cu H(3) 120.0(1) 3_444 1_555 3_444 no
O(2) Cu O(2) 180.0000(1) 1_555 1_555 3_444 yes
O(2) Cu O(3) 88.1(1) 1_555 1_555 1_555 yes
O(2) Cu O(3) 91.9(1) 1_555 1_555 3_444 yes
O(2) Cu C(1) 58.5(1) 1_555 1_555 1_555 yes
O(2) Cu C(1) 121.5(1) 1_555 1_555 3_444 yes
O(2) Cu C(2) 25.8(1) 1_555 1_555 1_555 yes
O(2) Cu C(2) 154.2(1) 1_555 1_555 3_444 yes
O(2) Cu H(2) 102.0(1) 1_555 1_555 1_555 no
O(2) Cu H(2) 78.0(1) 1_555 1_555 3_444 no
O(2) Cu H(3) 61.72(10) 1_555 1_555 1_555 no
O(2) Cu H(3) 118.28(10) 1_555 1_555 3_444 no
O(2) Cu O(3) 91.9(1) 3_444 1_555 1_555 yes
O(2) Cu O(3) 88.1(1) 3_444 1_555 3_444 yes
O(2) Cu C(1) 121.5(1) 3_444 1_555 1_555 yes
O(2) Cu C(1) 58.5(1) 3_444 1_555 3_444 yes
O(2) Cu C(2) 154.2(1) 3_444 1_555 1_555 yes
O(2) Cu C(2) 25.8(1) 3_444 1_555 3_444 yes
O(2) Cu H(2) 78.0(1) 3_444 1_555 1_555 no
O(2) Cu H(2) 102.0(1) 3_444 1_555 3_444 no
O(2) Cu H(3) 118.28(10) 3_444 1_555 1_555 no
O(2) Cu H(3) 61.72(10) 3_444 1_555 3_444 no
O(3) Cu O(3) 180.0 1_555 1_555 3_444 yes
O(3) Cu C(1) 94.1(1) 1_555 1_555 1_555 yes
O(3) Cu C(1) 85.9(1) 1_555 1_555 3_444 yes
O(3) Cu C(2) 91.8(1) 1_555 1_555 1_555 yes
O(3) Cu C(2) 88.2(1) 1_555 1_555 3_444 yes
O(3) Cu H(2) 14.54(9) 1_555 1_555 1_555 no
O(3) Cu H(2) 165.46(9) 1_555 1_555 3_444 no
O(3) Cu H(3) 41.96(9) 1_555 1_555 1_555 no
O(3) Cu H(3) 138.04(9) 1_555 1_555 3_444 no
O(3) Cu C(1) 85.9(1) 3_444 1_555 1_555 yes
O(3) Cu C(1) 94.1(1) 3_444 1_555 3_444 yes
O(3) Cu C(2) 88.2(1) 3_444 1_555 1_555 yes
O(3) Cu C(2) 91.8(1) 3_444 1_555 3_444 yes
O(3) Cu H(2) 165.46(9) 3_444 1_555 1_555 no
O(3) Cu H(2) 14.54(9) 3_444 1_555 3_444 no
O(3) Cu H(3) 138.04(9) 3_444 1_555 1_555 no
O(3) Cu H(3) 41.96(9) 3_444 1_555 3_444 no
C(1) Cu C(1) 180.0000(1) 1_555 1_555 3_444 yes
C(1) Cu C(2) 32.6(1) 1_555 1_555 1_555 yes
C(1) Cu C(2) 147.4(1) 1_555 1_555 3_444 yes
C(1) Cu H(2) 104.9(1) 1_555 1_555 1_555 no
C(1) Cu H(2) 75.1(1) 1_555 1_555 3_444 no
C(1) Cu H(3) 103.71(10) 1_555 1_555 1_555 no
C(1) Cu H(3) 76.29(10) 1_555 1_555 3_444 no
C(1) Cu C(2) 147.4(1) 3_444 1_555 1_555 yes
C(1) Cu C(2) 32.6(1) 3_444 1_555 3_444 yes
C(1) Cu H(2) 75.1(1) 3_444 1_555 1_555 no
C(1) Cu H(2) 104.9(1) 3_444 1_555 3_444 no
C(1) Cu H(3) 76.29(10) 3_444 1_555 1_555 no
C(1) Cu H(3) 103.71(10) 3_444 1_555 3_444 no
C(2) Cu C(2) 180.0 1_555 1_555 3_444 yes
C(2) Cu H(2) 106.1(1) 1_555 1_555 1_555 no
C(2) Cu H(2) 73.9(1) 1_555 1_555 3_444 no
C(2) Cu H(3) 80.35(9) 1_555 1_555 1_555 no
C(2) Cu H(3) 99.65(9) 1_555 1_555 3_444 no
C(2) Cu H(2) 73.9(1) 3_444 1_555 1_555 no
C(2) Cu H(2) 106.1(1) 3_444 1_555 3_444 no
C(2) Cu H(3) 99.65(9) 3_444 1_555 1_555 no
C(2) Cu H(3) 80.35(9) 3_444 1_555 3_444 no
H(2) Cu H(2) 180.0 1_555 1_555 3_444 no
H(2) Cu H(3) 49.672(8) 1_555 1_555 1_555 no
H(2) Cu H(3) 130.328(8) 1_555 1_555 3_444 no
H(2) Cu H(3) 130.328(8) 3_444 1_555 1_555 no
H(2) Cu H(3) 49.672(8) 3_444 1_555 3_444 no
H(3) Cu H(3) 180.0 1_555 1_555 3_444 no
O(2) Cl(1) O(4) 103.39(9) 1_555 1_555 1_555 yes
O(2) Cl(1) C(2) 25.2(1) 1_555 1_555 1_555 yes
O(2) Cl(1) C(3) 51.8(2) 1_555 1_555 1_555 yes
O(2) Cl(1) C(4) 79.1(1) 1_555 1_555 1_555 yes
O(4) Cl(1) C(2) 78.2(1) 1_555 1_555 1_555 yes
O(4) Cl(1) C(3) 51.6(2) 1_555 1_555 1_555 yes
O(4) Cl(1) C(4) 24.3(1) 1_555 1_555 1_555 yes
C(2) Cl(1) C(3) 26.6(2) 1_555 1_555 1_555 yes
C(2) Cl(1) C(4) 53.9(1) 1_555 1_555 1_555 yes
C(3) Cl(1) C(4) 27.3(2) 1_555 1_555 1_555 yes
O(1) Cl(2) C(1) 25.3(1) 1_555 1_555 1_555 yes
O(1) Cl(2) C(5) 79.0(1) 1_555 1_555 1_555 yes
O(1) Cl(2) C(6) 52.2(2) 1_555 1_555 1_555 yes
O(1) Cl(2) H(1) 143.07(9) 1_555 1_555 2_443 no
O(1) Cl(2) H(5) 134.34(8) 1_555 1_555 1_544 no
O(1) Cl(2) H(7) 50.95(6) 1_555 1_555 1_554 no
C(1) Cl(2) C(5) 53.6(1) 1_555 1_555 1_555 yes
C(1) Cl(2) C(6) 26.8(2) 1_555 1_555 1_555 yes
C(1) Cl(2) H(1) 133.9(1) 1_555 1_555 2_443 no
C(1) Cl(2) H(5) 109.5(1) 1_555 1_555 1_544 no
C(1) Cl(2) H(7) 74.49(10) 1_555 1_555 1_554 no
C(5) Cl(2) C(6) 26.8(2) 1_555 1_555 1_555 yes
C(5) Cl(2) H(1) 95.1(1) 1_555 1_555 2_443 no
C(5) Cl(2) H(5) 56.81(10) 1_555 1_555 1_544 no
C(5) Cl(2) H(7) 125.0(1) 1_555 1_555 1_554 no
C(6) Cl(2) H(1) 115.9(2) 1_555 1_555 2_443 no
C(6) Cl(2) H(5) 83.1(2) 1_555 1_555 1_544 no
C(6) Cl(2) H(7) 99.9(2) 1_555 1_555 1_554 no
H(1) Cl(2) H(5) 44.96(2) 2_443 1_555 1_544 no
H(1) Cl(2) H(7) 111.03(5) 2_443 1_555 1_554 no
H(5) Cl(2) H(7) 151.16(7) 1_544 1_555 1_554 no
Cu O(1) Cl(2) 176.7(2) 1_555 1_555 1_555 yes
Cu O(1) O(2) 47.85(10) 1_555 1_555 1_555 yes
Cu O(1) O(2) 42.08(9) 1_555 1_555 3_444 yes
Cu O(1) C(1) 112.4(3) 1_555 1_555 1_555 yes
Cu O(1) C(2) 77.0(1) 1_555 1_555 1_555 yes
Cu O(1) C(6) 141.2(2) 1_555 1_555 1_555 yes
Cu O(1) H(3) 80.1(1) 1_555 1_555 3_444 no
Cu O(1) H(7) 120.1(1) 1_555 1_555 1_554 no
Cl(2) O(1) O(2) 129.2(1) 1_555 1_555 1_555 yes
Cl(2) O(1) O(2) 140.9(1) 1_555 1_555 3_444 yes
Cl(2) O(1) C(1) 64.6(2) 1_555 1_555 1_555 yes
Cl(2) O(1) C(2) 100.0(1) 1_555 1_555 1_555 yes
Cl(2) O(1) C(6) 35.8(1) 1_555 1_555 1_555 yes
Cl(2) O(1) H(3) 100.6(1) 1_555 1_555 3_444 no
Cl(2) O(1) H(7) 63.17(7) 1_555 1_555 1_554 no
O(2) O(1) O(2) 89.9(1) 1_555 1_555 3_444 yes
O(2) O(1) C(1) 64.6(2) 1_555 1_555 1_555 yes
O(2) O(1) C(2) 29.2(1) 1_555 1_555 1_555 yes
O(2) O(1) C(6) 93.4(2) 1_555 1_555 1_555 yes
O(2) O(1) H(3) 109.2(1) 1_555 1_555 3_444 no
O(2) O(1) H(7) 155.1(2) 1_555 1_555 1_554 no
O(2) O(1) C(1) 154.3(3) 3_444 1_555 1_555 yes
O(2) O(1) C(2) 119.0(2) 3_444 1_555 1_555 yes
O(2) O(1) C(6) 175.7(2) 3_444 1_555 1_555 yes
O(2) O(1) H(3) 58.02(10) 3_444 1_555 3_444 no
O(2) O(1) H(7) 81.8(1) 3_444 1_555 1_554 no
C(1) O(1) C(2) 35.4(2) 1_555 1_555 1_555 yes
C(1) O(1) C(6) 28.8(2) 1_555 1_555 1_555 yes
C(1) O(1) H(3) 125.4(3) 1_555 1_555 3_444 no
C(1) O(1) H(7) 122.6(3) 1_555 1_555 1_554 no
C(2) O(1) C(6) 64.2(2) 1_555 1_555 1_555 yes
C(2) O(1) H(3) 121.3(2) 1_555 1_555 3_444 no
C(2) O(1) H(7) 151.0(2) 1_555 1_555 1_554 no
C(6) O(1) H(3) 118.2(2) 1_555 1_555 3_444 no
C(6) O(1) H(7) 96.2(2) 1_555 1_555 1_554 no
H(3) O(1) H(7) 86.31(10) 3_444 1_555 1_554 no
Cu O(2) Cl(1) 175.2(2) 1_555 1_555 1_555 yes
Cu O(2) O(1) 47.93(9) 1_555 1_555 1_555 yes
Cu O(2) O(1) 42.14(9) 1_555 1_555 3_444 yes
Cu O(2) C(1) 77.0(1) 1_555 1_555 1_555 yes
Cu O(2) C(2) 112.5(3) 1_555 1_555 1_555 yes
Cu O(2) C(3) 140.9(2) 1_555 1_555 1_555 yes
Cu O(2) H(2) 62.62(9) 1_555 1_555 3_444 no
Cu O(2) H(3) 78.6(1) 1_555 1_555 1_555 no
Cu O(2) H(6) 97.5(1) 1_555 1_555 3_445 no
Cu O(2) H(8) 118.8(1) 1_555 1_555 1_555 no
Cl(1) O(2) O(1) 128.3(1) 1_555 1_555 1_555 yes
Cl(1) O(2) O(1) 141.4(1) 1_555 1_555 3_444 yes
Cl(1) O(2) C(1) 99.2(2) 1_555 1_555 1_555 yes
Cl(1) O(2) C(2) 63.7(2) 1_555 1_555 1_555 yes
Cl(1) O(2) C(3) 35.2(1) 1_555 1_555 1_555 yes
Cl(1) O(2) H(2) 113.7(1) 1_555 1_555 3_444 no
Cl(1) O(2) H(3) 106.1(1) 1_555 1_555 1_555 no
Cl(1) O(2) H(6) 82.40(9) 1_555 1_555 3_445 no
Cl(1) O(2) H(8) 65.88(7) 1_555 1_555 1_555 no
O(1) O(2) O(1) 90.1(1) 1_555 1_555 3_444 yes
O(1) O(2) C(1) 29.1(1) 1_555 1_555 1_555 yes
O(1) O(2) C(2) 64.7(2) 1_555 1_555 1_555 yes
O(1) O(2) C(3) 93.1(2) 1_555 1_555 1_555 yes
O(1) O(2) H(2) 66.0(1) 1_555 1_555 3_444 no
O(1) O(2) H(3) 108.8(1) 1_555 1_555 1_555 no
O(1) O(2) H(6) 123.9(1) 1_555 1_555 3_445 no
O(1) O(2) H(8) 154.3(2) 1_555 1_555 1_555 no
O(1) O(2) C(1) 119.1(2) 3_444 1_555 1_555 yes
O(1) O(2) C(2) 154.5(3) 3_444 1_555 1_555 yes
O(1) O(2) C(3) 174.8(2) 3_444 1_555 1_555 yes
O(1) O(2) H(2) 75.4(1) 3_444 1_555 3_444 no
O(1) O(2) H(3) 56.16(9) 3_444 1_555 1_555 no
O(1) O(2) H(6) 70.9(1) 3_444 1_555 3_445 no
O(1) O(2) H(8) 80.5(1) 3_444 1_555 1_555 no
C(1) O(2) C(2) 35.6(2) 1_555 1_555 1_555 yes
C(1) O(2) C(3) 64.0(2) 1_555 1_555 1_555 yes
C(1) O(2) H(2) 75.1(1) 1_555 1_555 3_444 no
C(1) O(2) H(3) 125.0(2) 1_555 1_555 1_555 no
C(1) O(2) H(6) 128.7(2) 1_555 1_555 3_445 no
C(1) O(2) H(8) 151.4(2) 1_555 1_555 1_555 no
C(2) O(2) C(3) 28.5(2) 1_555 1_555 1_555 yes
C(2) O(2) H(2) 90.1(3) 1_555 1_555 3_444 no
C(2) O(2) H(3) 133.3(3) 1_555 1_555 1_555 no
C(2) O(2) H(6) 119.2(3) 1_555 1_555 3_445 no
C(2) O(2) H(8) 123.9(3) 1_555 1_555 1_555 no
C(3) O(2) H(2) 102.1(2) 1_555 1_555 3_444 no
C(3) O(2) H(3) 126.3(2) 1_555 1_555 1_555 no
C(3) O(2) H(6) 103.9(2) 1_555 1_555 3_445 no
C(3) O(2) H(8) 98.2(2) 1_555 1_555 1_555 no
H(2) O(2) H(3) 131.5(1) 3_444 1_555 1_555 no
H(2) O(2) H(6) 58.27(7) 3_444 1_555 3_445 no
H(2) O(2) H(8) 132.6(1) 3_444 1_555 1_555 no
H(3) O(2) H(6) 102.87(10) 1_555 1_555 3_445 no
H(3) O(2) H(8) 46.44(5) 1_555 1_555 1_555 no
H(6) O(2) H(8) 75.54(8) 3_445 1_555 1_555 no
Cu O(3) O(4) 110.7(2) 1_555 1_555 1_565 yes
Cu O(3) O(6) 103.7(1) 1_555 1_555 2_444 yes
Cu O(3) N 92.8(2) 1_555 1_555 1_555 yes
Cu O(3) H(1) 116.0(3) 1_555 1_555 1_555 no
Cu O(3) H(2) 101.2(4) 1_555 1_555 1_555 no
Cu O(3) H(3) 82.1(1) 1_555 1_555 1_555 no
O(4) O(3) O(6) 144.1(2) 1_565 1_555 2_444 yes
O(4) O(3) N 78.2(2) 1_565 1_555 1_555 yes
O(4) O(3) H(1) 130.7(3) 1_565 1_555 1_555 no
O(4) O(3) H(2) 31.2(3) 1_565 1_555 1_555 no
O(4) O(3) H(3) 87.8(1) 1_565 1_555 1_555 no
O(6) O(3) N 110.6(2) 2_444 1_555 1_555 yes
O(6) O(3) H(1) 13.4(2) 2_444 1_555 1_555 no
O(6) O(3) H(2) 131.9(4) 2_444 1_555 1_555 no
O(6) O(3) H(3) 107.2(2) 2_444 1_555 1_555 no
N O(3) H(1) 113.5(3) 1_555 1_555 1_555 no
N O(3) H(2) 108.5(3) 1_555 1_555 1_555 no
N O(3) H(3) 12.3(1) 1_555 1_555 1_555 no
H(1) O(3) H(2) 120.8(5) 1_555 1_555 1_555 no
H(1) O(3) H(3) 113.0(3) 1_555 1_555 1_555 no
H(2) O(3) H(3) 116.5(4) 1_555 1_555 1_555 no
Cl(1) O(4) O(3) 145.4(2) 1_555 1_555 1_545 yes
Cl(1) O(4) O(5) 128.4(1) 1_555 1_555 1_555 yes
Cl(1) O(4) C(3) 35.4(1) 1_555 1_555 1_555 yes
Cl(1) O(4) C(4) 65.0(3) 1_555 1_555 1_555 yes
Cl(1) O(4) C(5) 100.5(2) 1_555 1_555 1_555 yes
Cl(1) O(4) H(2) 152.9(2) 1_555 1_555 1_545 no
Cl(1) O(4) H(4) 71.99(9) 1_555 1_555 1_545 no
O(3) O(4) O(5) 83.7(1) 1_545 1_555 1_555 yes
O(3) O(4) C(3) 163.7(2) 1_545 1_555 1_555 yes
O(3) O(4) C(4) 143.4(3) 1_545 1_555 1_555 yes
O(3) O(4) C(5) 110.2(2) 1_545 1_555 1_555 yes
O(3) O(4) H(2) 9.42(8) 1_545 1_555 1_545 no
O(3) O(4) H(4) 80.1(1) 1_545 1_555 1_545 no
O(5) O(4) C(3) 93.1(2) 1_555 1_555 1_555 yes
O(5) O(4) C(4) 63.5(3) 1_555 1_555 1_555 yes
O(5) O(4) C(5) 27.9(1) 1_555 1_555 1_555 yes
O(5) O(4) H(2) 74.6(1) 1_555 1_555 1_545 no
O(5) O(4) H(4) 156.9(2) 1_555 1_555 1_545 no
C(3) O(4) C(4) 29.6(3) 1_555 1_555 1_555 yes
C(3) O(4) C(5) 65.1(2) 1_555 1_555 1_555 yes
C(3) O(4) H(2) 158.2(2) 1_555 1_555 1_545 no
C(3) O(4) H(4) 106.9(2) 1_555 1_555 1_545 no
C(4) O(4) C(5) 35.6(3) 1_555 1_555 1_555 yes
C(4) O(4) H(2) 134.2(3) 1_555 1_555 1_545 no
C(4) O(4) H(4) 135.9(3) 1_555 1_555 1_545 no
C(5) O(4) H(2) 100.8(2) 1_555 1_555 1_545 no
C(5) O(4) H(4) 167.4(2) 1_555 1_555 1_545 no
H(2) O(4) H(4) 89.5(1) 1_545 1_555 1_545 no
O(4) O(5) O(6) 164.7(2) 1_555 1_555 1_544 yes
O(4) O(5) C(4) 27.6(1) 1_555 1_555 1_555 yes
O(4) O(5) C(5) 63.5(3) 1_555 1_555 1_555 yes
O(4) O(5) C(6) 92.4(2) 1_555 1_555 1_555 yes
O(4) O(5) H(2) 45.80(9) 1_555 1_555 1_545 no
O(4) O(5) H(5) 160.2(2) 1_555 1_555 1_544 no
O(4) O(5) H(6) 107.7(1) 1_555 1_555 1_544 no
O(6) O(5) C(4) 165.8(2) 1_544 1_555 1_555 yes
O(6) O(5) C(5) 130.8(3) 1_544 1_555 1_555 yes
O(6) O(5) C(6) 102.0(2) 1_544 1_555 1_555 yes
O(6) O(5) H(2) 121.8(1) 1_544 1_555 1_545 no
O(6) O(5) H(5) 8.8(1) 1_544 1_555 1_544 no
O(6) O(5) H(6) 62.5(1) 1_544 1_555 1_544 no
C(4) O(5) C(5) 35.9(3) 1_555 1_555 1_555 yes
C(4) O(5) C(6) 64.8(2) 1_555 1_555 1_555 yes
C(4) O(5) H(2) 72.3(1) 1_555 1_555 1_545 no
C(4) O(5) H(5) 160.6(2) 1_555 1_555 1_544 no
C(4) O(5) H(6) 131.4(2) 1_555 1_555 1_544 no
C(5) O(5) C(6) 28.9(3) 1_555 1_555 1_555 yes
C(5) O(5) H(2) 106.9(3) 1_555 1_555 1_545 no
C(5) O(5) H(5) 129.5(3) 1_555 1_555 1_544 no
C(5) O(5) H(6) 152.1(3) 1_555 1_555 1_544 no
C(6) O(5) H(2) 134.7(2) 1_555 1_555 1_545 no
C(6) O(5) H(5) 101.5(2) 1_555 1_555 1_544 no
C(6) O(5) H(6) 146.0(2) 1_555 1_555 1_544 no
H(2) O(5) H(5) 123.6(1) 1_545 1_555 1_544 no
H(2) O(5) H(6) 62.39(7) 1_545 1_555 1_544 no
H(5) O(5) H(6) 67.7(1) 1_544 1_555 1_544 no
O(3) O(6) O(5) 110.6(2) 2_454 1_555 1_566 yes
O(3) O(6) C(7) 109.6(2) 2_454 1_555 1_555 yes
O(3) O(6) C(8) 139.0(3) 2_454 1_555 1_555 yes
O(3) O(6) C(9) 159.2(2) 2_454 1_555 1_555 yes
O(3) O(6) H(1) 7.16(9) 2_454 1_555 2_454 no
O(3) O(6) H(4) 87.6(1) 2_454 1_555 1_555 no
O(3) O(6) H(5) 97.5(3) 2_454 1_555 1_555 no
O(3) O(6) H(6) 156.9(2) 2_454 1_555 1_555 no
O(5) O(6) C(7) 139.7(2) 1_566 1_555 1_555 yes
O(5) O(6) C(8) 108.4(3) 1_566 1_555 1_555 yes
O(5) O(6) C(9) 80.4(2) 1_566 1_555 1_555 yes
O(5) O(6) H(1) 107.3(2) 1_566 1_555 2_454 no
O(5) O(6) H(4) 161.1(2) 1_566 1_555 1_555 no
O(5) O(6) H(5) 15.2(2) 1_566 1_555 1_555 no
O(5) O(6) H(6) 59.4(1) 1_566 1_555 1_555 no
C(7) O(6) C(8) 32.1(3) 1_555 1_555 1_555 yes
C(7) O(6) C(9) 60.6(2) 1_555 1_555 1_555 yes
C(7) O(6) H(1) 113.0(2) 1_555 1_555 2_454 no
C(7) O(6) H(4) 23.5(1) 1_555 1_555 1_555 no
C(7) O(6) H(5) 150.8(3) 1_555 1_555 1_555 no
C(7) O(6) H(6) 82.0(2) 1_555 1_555 1_555 no
C(8) O(6) C(9) 28.5(3) 1_555 1_555 1_555 yes
C(8) O(6) H(1) 143.8(3) 1_555 1_555 2_454 no
C(8) O(6) H(4) 55.6(2) 1_555 1_555 1_555 no
C(8) O(6) H(5) 118.7(4) 1_555 1_555 1_555 no
C(8) O(6) H(6) 49.9(2) 1_555 1_555 1_555 no
C(9) O(6) H(1) 166.3(3) 1_555 1_555 2_454 no
C(9) O(6) H(4) 84.1(2) 1_555 1_555 1_555 no
C(9) O(6) H(5) 90.2(3) 1_555 1_555 1_555 no
C(9) O(6) H(6) 21.4(1) 1_555 1_555 1_555 no
H(1) O(6) H(4) 90.1(1) 2_454 1_555 1_555 no
H(1) O(6) H(5) 95.3(3) 2_454 1_555 1_555 no
H(1) O(6) H(6) 160.0(2) 2_454 1_555 1_555 no
H(4) O(6) H(5) 174.2(3) 1_555 1_555 1_555 no
H(4) O(6) H(6) 105.5(1) 1_555 1_555 1_555 no
H(5) O(6) H(6) 68.8(2) 1_555 1_555 1_555 no
O(3) N C(7) 108.2(4) 1_555 1_555 1_555 yes
O(3) N C(8) 139.2(3) 1_555 1_555 1_555 yes
O(3) N C(9) 169.7(3) 1_555 1_555 1_555 yes
O(3) N C(10) 159.8(3) 1_555 1_555 1_555 yes
O(3) N C(11) 129.0(4) 1_555 1_555 1_555 yes
O(3) N H(3) 25.8(2) 1_555 1_555 1_555 no
O(3) N H(4) 82.9(2) 1_555 1_555 1_555 no
O(3) N H(8) 108.9(2) 1_555 1_555 1_555 no
C(7) N C(8) 31.0(3) 1_555 1_555 1_555 yes
C(7) N C(9) 61.4(3) 1_555 1_555 1_555 yes
C(7) N C(10) 92.0(3) 1_555 1_555 1_555 yes
C(7) N C(11) 122.8(5) 1_555 1_555 1_555 yes
C(7) N H(3) 132.2(6) 1_555 1_555 1_555 no
C(7) N H(4) 25.3(3) 1_555 1_555 1_555 no
C(7) N H(8) 142.8(4) 1_555 1_555 1_555 no
C(8) N C(9) 30.4(2) 1_555 1_555 1_555 yes
C(8) N C(10) 61.0(2) 1_555 1_555 1_555 yes
C(8) N C(11) 91.8(4) 1_555 1_555 1_555 yes
C(8) N H(3) 162.1(5) 1_555 1_555 1_555 no
C(8) N H(4) 56.3(2) 1_555 1_555 1_555 no
C(8) N H(8) 111.8(2) 1_555 1_555 1_555 no
C(9) N C(10) 30.6(2) 1_555 1_555 1_555 yes
C(9) N C(11) 61.4(3) 1_555 1_555 1_555 yes
C(9) N H(3) 163.7(5) 1_555 1_555 1_555 no
C(9) N H(4) 86.8(2) 1_555 1_555 1_555 no
C(9) N H(8) 81.4(2) 1_555 1_555 1_555 no
C(10) N C(11) 30.8(3) 1_555 1_555 1_555 yes
C(10) N H(3) 134.7(5) 1_555 1_555 1_555 no
C(10) N H(4) 117.3(2) 1_555 1_555 1_555 no
C(10) N H(8) 50.9(2) 1_555 1_555 1_555 no
C(11) N H(3) 104.4(5) 1_555 1_555 1_555 no
C(11) N H(4) 148.1(4) 1_555 1_555 1_555 no
C(11) N H(8) 20.2(3) 1_555 1_555 1_555 no
H(3) N H(4) 107.3(4) 1_555 1_555 1_555 no
H(3) N H(8) 84.3(3) 1_555 1_555 1_555 no
H(4) N H(8) 168.1(3) 1_555 1_555 1_555 no
Cu C(1) Cl(2) 131.9(2) 1_555 1_555 1_555 yes
Cu C(1) O(1) 41.8(2) 1_555 1_555 1_555 yes
Cu C(1) O(2) 44.6(1) 1_555 1_555 1_555 yes
Cu C(1) C(2) 73.8(2) 1_555 1_555 1_555 yes
Cu C(1) C(3) 102.4(2) 1_555 1_555 1_555 yes
Cu C(1) C(4) 131.7(2) 1_555 1_555 1_555 yes
Cu C(1) C(5) 164.2(2) 1_555 1_555 1_555 yes
Cu C(1) C(6) 166.6(3) 1_555 1_555 1_555 yes
Cl(2) C(1) O(1) 90.1(3) 1_555 1_555 1_555 yes
Cl(2) C(1) O(2) 176.2(2) 1_555 1_555 1_555 yes
Cl(2) C(1) C(2) 154.4(3) 1_555 1_555 1_555 yes
Cl(2) C(1) C(3) 125.8(2) 1_555 1_555 1_555 yes
Cl(2) C(1) C(4) 96.4(2) 1_555 1_555 1_555 yes
Cl(2) C(1) C(5) 63.8(2) 1_555 1_555 1_555 yes
Cl(2) C(1) C(6) 34.7(2) 1_555 1_555 1_555 yes
O(1) C(1) O(2) 86.3(3) 1_555 1_555 1_555 yes
O(1) C(1) C(2) 115.5(4) 1_555 1_555 1_555 yes
O(1) C(1) C(3) 144.1(3) 1_555 1_555 1_555 yes
O(1) C(1) C(4) 173.5(3) 1_555 1_555 1_555 yes
O(1) C(1) C(5) 153.9(3) 1_555 1_555 1_555 yes
O(1) C(1) C(6) 124.8(4) 1_555 1_555 1_555 yes
O(2) C(1) C(2) 29.2(2) 1_555 1_555 1_555 yes
O(2) C(1) C(3) 57.9(2) 1_555 1_555 1_555 yes
O(2) C(1) C(4) 87.2(2) 1_555 1_555 1_555 yes
O(2) C(1) C(5) 119.8(2) 1_555 1_555 1_555 yes
O(2) C(1) C(6) 148.9(3) 1_555 1_555 1_555 yes
C(2) C(1) C(3) 28.6(2) 1_555 1_555 1_555 yes
C(2) C(1) C(4) 57.9(2) 1_555 1_555 1_555 yes
C(2) C(1) C(5) 90.5(3) 1_555 1_555 1_555 yes
C(2) C(1) C(6) 119.6(4) 1_555 1_555 1_555 yes
C(3) C(1) C(4) 29.3(1) 1_555 1_555 1_555 yes
C(3) C(1) C(5) 61.9(2) 1_555 1_555 1_555 yes
C(3) C(1) C(6) 91.0(3) 1_555 1_555 1_555 yes
C(4) C(1) C(5) 32.6(1) 1_555 1_555 1_555 yes
C(4) C(1) C(6) 61.7(3) 1_555 1_555 1_555 yes
C(5) C(1) C(6) 29.1(2) 1_555 1_555 1_555 yes
Cu C(2) Cl(1) 132.7(2) 1_555 1_555 1_555 yes
Cu C(2) O(1) 44.6(1) 1_555 1_555 1_555 yes
Cu C(2) O(2) 41.7(2) 1_555 1_555 1_555 yes
Cu C(2) C(1) 73.6(2) 1_555 1_555 1_555 yes
Cu C(2) C(3) 166.7(3) 1_555 1_555 1_555 yes
Cu C(2) C(4) 163.7(2) 1_555 1_555 1_555 yes
Cu C(2) C(5) 131.3(2) 1_555 1_555 1_555 yes
Cu C(2) C(6) 102.2(2) 1_555 1_555 1_555 yes
Cl(1) C(2) O(1) 177.3(2) 1_555 1_555 1_555 yes
Cl(1) C(2) O(2) 91.1(3) 1_555 1_555 1_555 yes
Cl(1) C(2) C(1) 153.7(3) 1_555 1_555 1_555 yes
Cl(1) C(2) C(3) 34.2(2) 1_555 1_555 1_555 yes
Cl(1) C(2) C(4) 63.4(1) 1_555 1_555 1_555 yes
Cl(1) C(2) C(5) 96.0(2) 1_555 1_555 1_555 yes
Cl(1) C(2) C(6) 125.1(2) 1_555 1_555 1_555 yes
O(1) C(2) O(2) 86.1(3) 1_555 1_555 1_555 yes
O(1) C(2) C(1) 29.0(2) 1_555 1_555 1_555 yes
O(1) C(2) C(3) 148.5(3) 1_555 1_555 1_555 yes
O(1) C(2) C(4) 119.3(2) 1_555 1_555 1_555 yes
O(1) C(2) C(5) 86.7(2) 1_555 1_555 1_555 yes
O(1) C(2) C(6) 57.6(2) 1_555 1_555 1_555 yes
O(2) C(2) C(1) 115.2(4) 1_555 1_555 1_555 yes
O(2) C(2) C(3) 125.3(4) 1_555 1_555 1_555 yes
O(2) C(2) C(4) 154.6(3) 1_555 1_555 1_555 yes
O(2) C(2) C(5) 172.8(3) 1_555 1_555 1_555 yes
O(2) C(2) C(6) 143.7(3) 1_555 1_555 1_555 yes
C(1) C(2) C(3) 119.5(4) 1_555 1_555 1_555 yes
C(1) C(2) C(4) 90.2(3) 1_555 1_555 1_555 yes
C(1) C(2) C(5) 57.7(2) 1_555 1_555 1_555 yes
C(1) C(2) C(6) 28.6(2) 1_555 1_555 1_555 yes
C(3) C(2) C(4) 29.2(2) 1_555 1_555 1_555 yes
C(3) C(2) C(5) 61.8(3) 1_555 1_555 1_555 yes
C(3) C(2) C(6) 90.9(3) 1_555 1_555 1_555 yes
C(4) C(2) C(5) 32.5(1) 1_555 1_555 1_555 yes
C(4) C(2) C(6) 61.7(2) 1_555 1_555 1_555 yes
C(5) C(2) C(6) 29.1(1) 1_555 1_555 1_555 yes
Cl(1) C(3) O(2) 93.0(2) 1_555 1_555 1_555 yes
Cl(1) C(3) O(4) 93.0(2) 1_555 1_555 1_555 yes
Cl(1) C(3) C(1) 151.1(3) 1_555 1_555 1_555 yes
Cl(1) C(3) C(2) 119.2(3) 1_555 1_555 1_555 yes
Cl(1) C(3) C(4) 118.5(3) 1_555 1_555 1_555 yes
Cl(1) C(3) C(5) 151.0(3) 1_555 1_555 1_555 yes
Cl(1) C(3) C(6) 178.6(3) 1_555 1_555 1_555 yes
O(2) C(3) O(4) 173.9(2) 1_555 1_555 1_555 yes
O(2) C(3) C(1) 58.1(2) 1_555 1_555 1_555 yes
O(2) C(3) C(2) 26.2(2) 1_555 1_555 1_555 yes
O(2) C(3) C(4) 148.5(3) 1_555 1_555 1_555 yes
O(2) C(3) C(5) 115.9(2) 1_555 1_555 1_555 yes
O(2) C(3) C(6) 86.7(2) 1_555 1_555 1_555 yes
O(4) C(3) C(1) 115.9(2) 1_555 1_555 1_555 yes
O(4) C(3) C(2) 147.8(3) 1_555 1_555 1_555 yes
O(4) C(3) C(4) 25.5(2) 1_555 1_555 1_555 yes
O(4) C(3) C(5) 58.1(2) 1_555 1_555 1_555 yes
O(4) C(3) C(6) 87.3(2) 1_555 1_555 1_555 yes
C(1) C(3) C(2) 31.9(2) 1_555 1_555 1_555 yes
C(1) C(3) C(4) 90.4(3) 1_555 1_555 1_555 yes
C(1) C(3) C(5) 57.8(2) 1_555 1_555 1_555 yes
C(1) C(3) C(6) 28.6(1) 1_555 1_555 1_555 yes
C(2) C(3) C(4) 122.3(4) 1_555 1_555 1_555 yes
C(2) C(3) C(5) 89.7(3) 1_555 1_555 1_555 yes
C(2) C(3) C(6) 60.5(3) 1_555 1_555 1_555 yes
C(4) C(3) C(5) 32.6(2) 1_555 1_555 1_555 yes
C(4) C(3) C(6) 61.8(3) 1_555 1_555 1_555 yes
C(5) C(3) C(6) 29.2(1) 1_555 1_555 1_555 yes
Cl(1) C(4) O(4) 90.7(3) 1_555 1_555 1_555 yes
Cl(1) C(4) O(5) 177.7(2) 1_555 1_555 1_555 yes
Cl(1) C(4) C(1) 94.5(2) 1_555 1_555 1_555 yes
Cl(1) C(4) C(2) 62.7(2) 1_555 1_555 1_555 yes
Cl(1) C(4) C(3) 34.2(2) 1_555 1_555 1_555 yes
Cl(1) C(4) C(5) 152.2(3) 1_555 1_555 1_555 yes
Cl(1) C(4) C(6) 123.1(2) 1_555 1_555 1_555 yes
O(4) C(4) O(5) 88.9(3) 1_555 1_555 1_555 yes
O(4) C(4) C(1) 174.8(4) 1_555 1_555 1_555 yes
O(4) C(4) C(2) 153.4(4) 1_555 1_555 1_555 yes
O(4) C(4) C(3) 124.9(4) 1_555 1_555 1_555 yes
O(4) C(4) C(5) 117.0(4) 1_555 1_555 1_555 yes
O(4) C(4) C(6) 146.2(4) 1_555 1_555 1_555 yes
O(5) C(4) C(1) 85.8(2) 1_555 1_555 1_555 yes
O(5) C(4) C(2) 117.6(2) 1_555 1_555 1_555 yes
O(5) C(4) C(3) 146.1(3) 1_555 1_555 1_555 yes
O(5) C(4) C(5) 28.1(2) 1_555 1_555 1_555 yes
O(5) C(4) C(6) 57.3(2) 1_555 1_555 1_555 yes
C(1) C(4) C(2) 31.8(1) 1_555 1_555 1_555 yes
C(1) C(4) C(3) 60.3(3) 1_555 1_555 1_555 yes
C(1) C(4) C(5) 57.8(2) 1_555 1_555 1_555 yes
C(1) C(4) C(6) 28.6(1) 1_555 1_555 1_555 yes
C(2) C(4) C(3) 28.5(2) 1_555 1_555 1_555 yes
C(2) C(4) C(5) 89.6(3) 1_555 1_555 1_555 yes
C(2) C(4) C(6) 60.4(2) 1_555 1_555 1_555 yes
C(3) C(4) C(5) 118.0(4) 1_555 1_555 1_555 yes
C(3) C(4) C(6) 88.9(3) 1_555 1_555 1_555 yes
C(5) C(4) C(6) 29.2(2) 1_555 1_555 1_555 yes
Cl(2) C(5) O(4) 179.6(2) 1_555 1_555 1_555 yes
Cl(2) C(5) O(5) 91.8(3) 1_555 1_555 1_555 yes
Cl(2) C(5) C(1) 62.5(1) 1_555 1_555 1_555 yes
Cl(2) C(5) C(2) 94.3(2) 1_555 1_555 1_555 yes
Cl(2) C(5) C(3) 122.8(2) 1_555 1_555 1_555 yes
Cl(2) C(5) C(4) 152.2(3) 1_555 1_555 1_555 yes
Cl(2) C(5) C(6) 34.0(2) 1_555 1_555 1_555 yes
Cl(2) C(5) H(5) 64.1(1) 1_555 1_555 1_544 no
O(4) C(5) O(5) 88.6(3) 1_555 1_555 1_555 yes
O(4) C(5) C(1) 117.1(2) 1_555 1_555 1_555 yes
O(4) C(5) C(2) 85.3(2) 1_555 1_555 1_555 yes
O(4) C(5) C(3) 56.8(2) 1_555 1_555 1_555 yes
O(4) C(5) C(4) 27.4(2) 1_555 1_555 1_555 yes
O(4) C(5) C(6) 145.6(3) 1_555 1_555 1_555 yes
O(4) C(5) H(5) 116.3(2) 1_555 1_555 1_544 no
O(5) C(5) C(1) 154.3(4) 1_555 1_555 1_555 yes
O(5) C(5) C(2) 173.3(4) 1_555 1_555 1_555 yes
O(5) C(5) C(3) 145.3(4) 1_555 1_555 1_555 yes
O(5) C(5) C(4) 116.0(4) 1_555 1_555 1_555 yes
O(5) C(5) C(6) 125.8(4) 1_555 1_555 1_555 yes
O(5) C(5) H(5) 29.2(2) 1_555 1_555 1_544 no
C(1) C(5) C(2) 31.8(1) 1_555 1_555 1_555 yes
C(1) C(5) C(3) 60.3(2) 1_555 1_555 1_555 yes
C(1) C(5) C(4) 89.6(3) 1_555 1_555 1_555 yes
C(1) C(5) C(6) 28.6(2) 1_555 1_555 1_555 yes
C(1) C(5) H(5) 125.4(2) 1_555 1_555 1_544 no
C(2) C(5) C(3) 28.5(1) 1_555 1_555 1_555 yes
C(2) C(5) C(4) 57.9(2) 1_555 1_555 1_555 yes
C(2) C(5) C(6) 60.3(3) 1_555 1_555 1_555 yes
C(2) C(5) H(5) 155.3(2) 1_555 1_555 1_544 no
C(3) C(5) C(4) 29.4(2) 1_555 1_555 1_555 yes
C(3) C(5) C(6) 88.8(3) 1_555 1_555 1_555 yes
C(3) C(5) H(5) 167.4(2) 1_555 1_555 1_544 no
C(4) C(5) C(6) 118.2(4) 1_555 1_555 1_555 yes
C(4) C(5) H(5) 142.9(3) 1_555 1_555 1_544 no
C(6) C(5) H(5) 97.4(3) 1_555 1_555 1_544 no
Cl(2) C(6) O(1) 92.1(2) 1_555 1_555 1_555 yes
Cl(2) C(6) O(5) 93.9(2) 1_555 1_555 1_555 yes
Cl(2) C(6) C(1) 118.4(3) 1_555 1_555 1_555 yes
Cl(2) C(6) C(2) 150.2(3) 1_555 1_555 1_555 yes
Cl(2) C(6) C(3) 178.8(3) 1_555 1_555 1_555 yes
Cl(2) C(6) C(4) 151.8(3) 1_555 1_555 1_555 yes
Cl(2) C(6) C(5) 119.2(3) 1_555 1_555 1_555 yes
O(1) C(6) O(5) 173.9(2) 1_555 1_555 1_555 yes
O(1) C(6) C(1) 26.4(2) 1_555 1_555 1_555 yes
O(1) C(6) C(2) 58.2(2) 1_555 1_555 1_555 yes
O(1) C(6) C(3) 86.7(2) 1_555 1_555 1_555 yes
O(1) C(6) C(4) 116.1(2) 1_555 1_555 1_555 yes
O(1) C(6) C(5) 148.7(3) 1_555 1_555 1_555 yes
O(5) C(6) C(1) 147.6(3) 1_555 1_555 1_555 yes
O(5) C(6) C(2) 115.8(2) 1_555 1_555 1_555 yes
O(5) C(6) C(3) 87.3(2) 1_555 1_555 1_555 yes
O(5) C(6) C(4) 57.9(2) 1_555 1_555 1_555 yes
O(5) C(6) C(5) 25.4(2) 1_555 1_555 1_555 yes
C(1) C(6) C(2) 31.8(2) 1_555 1_555 1_555 yes
C(1) C(6) C(3) 60.4(3) 1_555 1_555 1_555 yes
C(1) C(6) C(4) 89.7(3) 1_555 1_555 1_555 yes
C(1) C(6) C(5) 122.3(4) 1_555 1_555 1_555 yes
C(2) C(6) C(3) 28.6(1) 1_555 1_555 1_555 yes
C(2) C(6) C(4) 57.9(2) 1_555 1_555 1_555 yes
C(2) C(6) C(5) 90.5(3) 1_555 1_555 1_555 yes
C(3) C(6) C(4) 29.4(1) 1_555 1_555 1_555 yes
C(3) C(6) C(5) 62.0(3) 1_555 1_555 1_555 yes
C(4) C(6) C(5) 32.6(2) 1_555 1_555 1_555 yes
O(6) C(7) N 150.6(4) 1_555 1_555 1_555 yes
O(6) C(7) C(8) 31.2(3) 1_555 1_555 1_555 yes
O(6) C(7) C(9) 61.3(2) 1_555 1_555 1_555 yes
O(6) C(7) C(10) 91.5(2) 1_555 1_555 1_555 yes
O(6) C(7) C(11) 121.9(3) 1_555 1_555 1_555 yes
O(6) C(7) H(3) 170.3(3) 1_555 1_555 1_555 no
O(6) C(7) H(4) 89.2(4) 1_555 1_555 1_555 no
N C(7) C(8) 119.4(5) 1_555 1_555 1_555 yes
N C(7) C(9) 89.3(4) 1_555 1_555 1_555 yes
N C(7) C(10) 59.1(3) 1_555 1_555 1_555 yes
N C(7) C(11) 28.7(3) 1_555 1_555 1_555 yes
N C(7) H(3) 20.2(2) 1_555 1_555 1_555 no
N C(7) H(4) 120.2(5) 1_555 1_555 1_555 no
C(8) C(7) C(9) 30.1(3) 1_555 1_555 1_555 yes
C(8) C(7) C(10) 60.4(3) 1_555 1_555 1_555 yes
C(8) C(7) C(11) 90.8(4) 1_555 1_555 1_555 yes
C(8) C(7) H(3) 139.3(4) 1_555 1_555 1_555 no
C(8) C(7) H(4) 120.4(6) 1_555 1_555 1_555 no
C(9) C(7) C(10) 30.3(2) 1_555 1_555 1_555 yes
C(9) C(7) C(11) 60.7(2) 1_555 1_555 1_555 yes
C(9) C(7) H(3) 109.2(3) 1_555 1_555 1_555 no
C(9) C(7) H(4) 150.5(5) 1_555 1_555 1_555 no
C(10) C(7) C(11) 30.4(2) 1_555 1_555 1_555 yes
C(10) C(7) H(3) 79.0(2) 1_555 1_555 1_555 no
C(10) C(7) H(4) 179.0(4) 1_555 1_555 1_555 no
C(11) C(7) H(3) 48.7(2) 1_555 1_555 1_555 no
C(11) C(7) H(4) 148.8(5) 1_555 1_555 1_555 no
H(3) C(7) H(4) 100.3(4) 1_555 1_555 1_555 no
O(6) C(8) N 146.3(4) 1_555 1_555 1_555 yes
O(6) C(8) C(7) 116.7(5) 1_555 1_555 1_555 yes
O(6) C(8) C(9) 123.7(4) 1_555 1_555 1_555 yes
O(6) C(8) C(10) 154.0(4) 1_555 1_555 1_555 yes
O(6) C(8) C(11) 175.1(4) 1_555 1_555 1_555 yes
O(6) C(8) H(4) 92.1(3) 1_555 1_555 1_555 no
O(6) C(8) H(5) 25.3(2) 1_555 1_555 1_555 no
O(6) C(8) H(6) 101.0(3) 1_555 1_555 1_555 no
N C(8) C(7) 29.6(3) 1_555 1_555 1_555 yes
N C(8) C(9) 90.0(4) 1_555 1_555 1_555 yes
N C(8) C(10) 59.7(2) 1_555 1_555 1_555 yes
N C(8) C(11) 29.2(2) 1_555 1_555 1_555 yes
N C(8) H(4) 54.2(2) 1_555 1_555 1_555 no
N C(8) H(5) 171.4(3) 1_555 1_555 1_555 no
N C(8) H(6) 112.7(3) 1_555 1_555 1_555 no
C(7) C(8) C(9) 119.6(5) 1_555 1_555 1_555 yes
C(7) C(8) C(10) 89.3(4) 1_555 1_555 1_555 yes
C(7) C(8) C(11) 58.8(3) 1_555 1_555 1_555 yes
C(7) C(8) H(4) 24.6(3) 1_555 1_555 1_555 no
C(7) C(8) H(5) 142.0(4) 1_555 1_555 1_555 no
C(7) C(8) H(6) 142.3(4) 1_555 1_555 1_555 no
C(9) C(8) C(10) 30.4(3) 1_555 1_555 1_555 yes
C(9) C(8) C(11) 60.9(3) 1_555 1_555 1_555 yes
C(9) C(8) H(4) 144.2(4) 1_555 1_555 1_555 no
C(9) C(8) H(5) 98.4(3) 1_555 1_555 1_555 no
C(9) C(8) H(6) 22.7(2) 1_555 1_555 1_555 no
C(10) C(8) C(11) 30.5(2) 1_555 1_555 1_555 yes
C(10) C(8) H(4) 113.9(3) 1_555 1_555 1_555 no
C(10) C(8) H(5) 128.7(3) 1_555 1_555 1_555 no
C(10) C(8) H(6) 53.0(2) 1_555 1_555 1_555 no
C(11) C(8) H(4) 83.4(2) 1_555 1_555 1_555 no
C(11) C(8) H(5) 159.1(3) 1_555 1_555 1_555 no
C(11) C(8) H(6) 83.5(2) 1_555 1_555 1_555 no
H(4) C(8) H(5) 117.4(2) 1_555 1_555 1_555 no
H(4) C(8) H(6) 166.9(3) 1_555 1_555 1_555 no
H(5) C(8) H(6) 75.7(2) 1_555 1_555 1_555 no
O(6) C(9) N 87.3(2) 1_555 1_555 1_555 yes
O(6) C(9) C(7) 58.1(2) 1_555 1_555 1_555 yes
O(6) C(9) C(8) 27.8(3) 1_555 1_555 1_555 yes
O(6) C(9) C(10) 147.1(4) 1_555 1_555 1_555 yes
O(6) C(9) C(11) 116.6(3) 1_555 1_555 1_555 yes
O(6) C(9) H(5) 22.1(1) 1_555 1_555 1_555 no
O(6) C(9) H(6) 97.6(3) 1_555 1_555 1_555 no
O(6) C(9) H(7) 174.6(3) 1_555 1_555 1_555 no
N C(9) C(7) 29.2(2) 1_555 1_555 1_555 yes
N C(9) C(8) 59.5(3) 1_555 1_555 1_555 yes
N C(9) C(10) 59.9(3) 1_555 1_555 1_555 yes
N C(9) C(11) 29.3(2) 1_555 1_555 1_555 yes
N C(9) H(5) 109.5(2) 1_555 1_555 1_555 no
N C(9) H(6) 174.8(4) 1_555 1_555 1_555 no
N C(9) H(7) 87.3(2) 1_555 1_555 1_555 no
C(7) C(9) C(8) 30.3(3) 1_555 1_555 1_555 yes
C(7) C(9) C(10) 89.1(4) 1_555 1_555 1_555 yes
C(7) C(9) C(11) 58.6(3) 1_555 1_555 1_555 yes
C(7) C(9) H(5) 80.3(2) 1_555 1_555 1_555 no
C(7) C(9) H(6) 155.7(4) 1_555 1_555 1_555 no
C(7) C(9) H(7) 116.6(3) 1_555 1_555 1_555 no
C(8) C(9) C(10) 119.4(5) 1_555 1_555 1_555 yes
C(8) C(9) C(11) 88.8(4) 1_555 1_555 1_555 yes
C(8) C(9) H(5) 50.0(3) 1_555 1_555 1_555 no
C(8) C(9) H(6) 125.4(5) 1_555 1_555 1_555 no
C(8) C(9) H(7) 146.9(4) 1_555 1_555 1_555 no
C(10) C(9) C(11) 30.5(3) 1_555 1_555 1_555 yes
C(10) C(9) H(5) 169.0(4) 1_555 1_555 1_555 no
C(10) C(9) H(6) 115.2(5) 1_555 1_555 1_555 no
C(10) C(9) H(7) 27.5(3) 1_555 1_555 1_555 no
C(11) C(9) H(5) 138.7(3) 1_555 1_555 1_555 no
C(11) C(9) H(6) 145.7(4) 1_555 1_555 1_555 no
C(11) C(9) H(7) 58.0(2) 1_555 1_555 1_555 no
H(5) C(9) H(6) 75.4(3) 1_555 1_555 1_555 no
H(5) C(9) H(7) 163.1(3) 1_555 1_555 1_555 no
H(6) C(9) H(7) 87.7(3) 1_555 1_555 1_555 no
N C(10) C(7) 29.0(2) 1_555 1_555 1_555 yes
N C(10) C(8) 59.3(2) 1_555 1_555 1_555 yes
N C(10) C(9) 89.6(4) 1_555 1_555 1_555 yes
N C(10) C(11) 29.5(3) 1_555 1_555 1_555 yes
N C(10) H(6) 116.2(3) 1_555 1_555 1_555 no
N C(10) H(7) 161.4(5) 1_555 1_555 1_555 no
N C(10) H(8) 55.4(2) 1_555 1_555 1_555 no
C(7) C(10) C(8) 30.4(2) 1_555 1_555 1_555 yes
C(7) C(10) C(9) 60.6(3) 1_555 1_555 1_555 yes
C(7) C(10) C(11) 58.4(4) 1_555 1_555 1_555 yes
C(7) C(10) H(6) 87.3(2) 1_555 1_555 1_555 no
C(7) C(10) H(7) 169.2(5) 1_555 1_555 1_555 no
C(7) C(10) H(8) 84.4(3) 1_555 1_555 1_555 no
C(8) C(10) C(9) 30.3(3) 1_555 1_555 1_555 yes
C(8) C(10) C(11) 88.8(4) 1_555 1_555 1_555 yes
C(8) C(10) H(6) 56.9(2) 1_555 1_555 1_555 no
C(8) C(10) H(7) 139.1(5) 1_555 1_555 1_555 no
C(8) C(10) H(8) 114.7(3) 1_555 1_555 1_555 no
C(9) C(10) C(11) 119.1(5) 1_555 1_555 1_555 yes
C(9) C(10) H(6) 26.7(2) 1_555 1_555 1_555 no
C(9) C(10) H(7) 108.8(6) 1_555 1_555 1_555 no
C(9) C(10) H(8) 144.9(5) 1_555 1_555 1_555 no
C(11) C(10) H(6) 145.7(5) 1_555 1_555 1_555 no
C(11) C(10) H(7) 132.1(6) 1_555 1_555 1_555 no
C(11) C(10) H(8) 26.0(3) 1_555 1_555 1_555 no
H(6) C(10) H(7) 82.2(4) 1_555 1_555 1_555 no
H(6) C(10) H(8) 171.5(3) 1_555 1_555 1_555 no
H(7) C(10) H(8) 106.1(4) 1_555 1_555 1_555 no
N C(11) C(7) 28.6(3) 1_555 1_555 1_555 yes
N C(11) C(8) 59.0(3) 1_555 1_555 1_555 yes
N C(11) C(9) 89.3(4) 1_555 1_555 1_555 yes
N C(11) C(10) 119.7(5) 1_555 1_555 1_555 yes
N C(11) H(3) 31.3(3) 1_555 1_555 1_555 no
N C(11) H(7) 138.5(4) 1_555 1_555 1_555 no
N C(11) H(8) 128.9(7) 1_555 1_555 1_555 no
C(7) C(11) C(8) 30.5(2) 1_555 1_555 1_555 yes
C(7) C(11) C(9) 60.7(2) 1_555 1_555 1_555 yes
C(7) C(11) C(10) 91.2(4) 1_555 1_555 1_555 yes
C(7) C(11) H(3) 59.7(3) 1_555 1_555 1_555 no
C(7) C(11) H(7) 110.0(3) 1_555 1_555 1_555 no
C(7) C(11) H(8) 157.2(6) 1_555 1_555 1_555 no
C(8) C(11) C(9) 30.3(2) 1_555 1_555 1_555 yes
C(8) C(11) C(10) 60.7(3) 1_555 1_555 1_555 yes
C(8) C(11) H(3) 90.1(3) 1_555 1_555 1_555 no
C(8) C(11) H(7) 79.6(2) 1_555 1_555 1_555 no
C(8) C(11) H(8) 170.8(6) 1_555 1_555 1_555 no
C(9) C(11) C(10) 30.4(3) 1_555 1_555 1_555 yes
C(9) C(11) H(3) 120.2(4) 1_555 1_555 1_555 no
C(9) C(11) H(7) 49.3(2) 1_555 1_555 1_555 no
C(9) C(11) H(8) 141.3(6) 1_555 1_555 1_555 no
C(10) C(11) H(3) 150.4(5) 1_555 1_555 1_555 no
C(10) C(11) H(7) 18.9(3) 1_555 1_555 1_555 no
C(10) C(11) H(8) 111.0(7) 1_555 1_555 1_555 no
H(3) C(11) H(7) 168.0(4) 1_555 1_555 1_555 no
H(3) C(11) H(8) 97.6(5) 1_555 1_555 1_555 no
H(7) C(11) H(8) 92.2(5) 1_555 1_555 1_555 no

loop_
_geom_bond_atom_site_label_1
_geom_bond_atom_site_label_2
_geom_bond_distance
_geom_bond_site_symmetry_1
_geom_bond_site_symmetry_2
_geom_bond_publ_flag
Cu O(1) 1.946(3) 1_555 1_555 yes
Cu O(1) 1.946(3) 1_555 3_444 yes
Cu O(2) 1.944(3) 1_555 1_555 yes
Cu O(2) 1.944(3) 1_555 3_444 yes
Cu O(3) 2.499(4) 1_555 1_555 yes
Cu O(3) 2.499(4) 1_555 3_444 yes
Cu C(1) 2.700(4) 1_555 1_555 yes
Cu C(1) 2.700(4) 1_555 3_444 yes
Cu C(2) 2.702(4) 1_555 1_555 yes
Cu C(2) 2.702(4) 1_555 3_444 yes
Cl(1) O(2) 2.995(3) 1_555 1_555 yes
Cl(1) O(4) 2.983(4) 1_555 1_555 yes
Cl(1) C(2) 2.685(4) 1_555 1_555 yes
Cl(1) C(3) 1.729(4) 1_555 1_555 yes
Cl(1) C(4) 2.703(5) 1_555 1_555 yes
Cl(2) O(1) 2.972(3) 1_555 1_555 yes
Cl(2) C(1) 2.684(5) 1_555 1_555 yes
Cl(2) C(5) 2.716(5) 1_555 1_555 yes
Cl(2) C(6) 1.739(4) 1_555 1_555 yes
O(1) O(2) 2.609(4) 1_555 1_555 yes
O(1) O(2) 2.886(4) 1_555 3_444 yes
O(1) C(1) 1.271(5) 1_555 1_555 yes
O(1) C(2) 2.363(5) 1_555 1_555 yes
O(1) C(6) 2.349(5) 1_555 1_555 yes
O(2) C(1) 2.362(5) 1_555 1_555 yes
O(2) C(2) 1.275(5) 1_555 1_555 yes
O(2) C(3) 2.356(5) 1_555 1_555 yes
O(3) O(4) 2.771(5) 1_555 1_565 yes
O(3) O(6) 2.914(5) 1_555 2_444 yes
O(3) N 2.861(6) 1_555 1_555 yes
O(4) O(5) 2.654(5) 1_555 1_555 yes
O(4) C(3) 2.342(6) 1_555 1_555 yes
O(4) C(4) 1.229(5) 1_555 1_555 yes
O(4) C(5) 2.376(6) 1_555 1_555 yes
O(5) O(6) 2.601(5) 1_555 1_544 yes
O(5) C(4) 2.376(5) 1_555 1_555 yes
O(5) C(5) 1.244(5) 1_555 1_555 yes
O(5) C(6) 2.358(5) 1_555 1_555 yes
O(6) C(7) 2.320(7) 1_555 1_555 yes
O(6) C(8) 1.344(6) 1_555 1_555 yes
O(6) C(9) 2.396(6) 1_555 1_555 yes
N C(7) 1.324(7) 1_555 1_555 yes
N C(8) 2.337(7) 1_555 1_555 yes
N C(9) 2.711(7) 1_555 1_555 yes
N C(10) 2.345(8) 1_555 1_555 yes
N C(11) 1.329(8) 1_555 1_555 yes
C(1) C(2) 1.518(6) 1_555 1_555 yes
C(1) C(3) 2.501(6) 1_555 1_555 yes
C(1) C(4) 2.880(6) 1_555 1_555 yes
C(1) C(5) 2.437(6) 1_555 1_555 yes
C(1) C(6) 1.378(6) 1_555 1_555 yes
C(2) C(3) 1.376(6) 1_555 1_555 yes
C(2) C(4) 2.441(7) 1_555 1_555 yes
C(2) C(5) 2.882(6) 1_555 1_555 yes
C(2) C(6) 2.504(6) 1_555 1_555 yes
C(3) C(4) 1.411(6) 1_555 1_555 yes
C(3) C(5) 2.540(6) 1_555 1_555 yes
C(3) C(6) 2.877(6) 1_555 1_555 yes
C(4) C(5) 1.551(6) 1_555 1_555 yes
C(4) C(6) 2.536(6) 1_555 1_555 yes
C(5) C(6) 1.403(6) 1_555 1_555 yes
C(7) C(8) 1.381(7) 1_555 1_555 yes
C(7) C(9) 2.381(7) 1_555 1_555 yes
C(7) C(10) 2.733(8) 1_555 1_555 yes
C(7) C(11) 2.329(9) 1_555 1_555 yes
C(8) C(9) 1.374(7) 1_555 1_555 yes
C(8) C(10) 2.376(7) 1_555 1_555 yes
C(8) C(11) 2.724(8) 1_555 1_555 yes
C(9) C(10) 1.378(7) 1_555 1_555 yes
C(9) C(11) 2.380(8) 1_555 1_555 yes
C(10) C(11) 1.383(8) 1_555 1_555 yes

loop_
_geom_contact_atom_site_label_1
_geom_contact_atom_site_label_2
_geom_contact_distance
_geom_contact_site_symmetry_1
_geom_contact_site_symmetry_2
_geom_contact_publ_flag
Cu C(1) 2.700(4) 1_555 1_555 ?
Cu C(1) 2.700(4) 1_555 3_444 ?
Cu C(2) 2.702(4) 1_555 1_555 ?
Cu C(2) 2.702(4) 1_555 3_444 ?
Cl(1) O(2) 2.995(3) 1_555 1_555 ?
Cl(1) O(4) 2.983(4) 1_555 1_555 ?
Cl(1) C(2) 2.685(4) 1_555 1_555 ?
Cl(1) C(4) 2.703(5) 1_555 1_555 ?
Cl(2) O(1) 2.972(3) 1_555 1_555 ?
Cl(2) C(1) 2.684(5) 1_555 1_555 ?
Cl(2) C(5) 2.716(5) 1_555 1_555 ?
O(1) O(2) 2.609(4) 1_555 1_555 ?
O(1) O(2) 2.886(4) 1_555 3_444 ?
O(3) O(4) 2.771(5) 1_555 1_565 ?
O(3) O(6) 2.914(5) 1_555 2_444 ?
O(3) N 2.861(6) 1_555 1_555 ?
O(4) O(5) 2.654(5) 1_555 1_555 ?
O(5) O(6) 2.601(5) 1_555 1_544 ?
N C(9) 2.711(7) 1_555 1_555 ?
C(1) C(3) 2.501(6) 1_555 1_555 ?
C(1) C(4) 2.880(6) 1_555 1_555 ?
C(2) C(5) 2.882(6) 1_555 1_555 ?
C(2) C(6) 2.504(6) 1_555 1_555 ?
C(3) C(5) 2.540(6) 1_555 1_555 ?
C(3) C(6) 2.877(6) 1_555 1_555 ?
C(4) C(6) 2.536(6) 1_555 1_555 ?
C(7) C(10) 2.733(8) 1_555 1_555 ?
C(8) C(11) 2.724(8) 1_555 1_555 ?
O(3) O(4) 2.771(5) 1_555 1_565 ?
O(3) O(6) 2.914(5) 1_555 2_444 ?
O(5) O(6) 2.601(5) 1_555 1_544 ?
